data_7209468
loop_
_publ_author_name
'Utzolino, A.'
'Bluhm, K.'

_publ_section_title
;
 Neue Einsichten zur Stabilisierung des Hulsit-Strukturtyps am Beispiel
 von Mn(II)2 Mn(III) (B O3) O2 und Mn(II) Sr Mn(III) (B O3) O2
;
_journal_name_full
;
Zeitschrift fuer Naturforschung, Teil B. Anorganische Chemie, Organische
 Chemie (42,1987-)
;
_journal_page_first 1433
_journal_page_last 1438
_journal_volume 51
_journal_year 1996
_chemical_formula_sum 'B Mn2 O5 Sr'
_chemical_name_systematic 'Mn2 Sr (B O3) O2'
_space_group_IT_number 10
_symmetry_space_group_name_Hall '-P 2y'
_symmetry_space_group_name_H-M 'P 1 2/m 1'
_cell_angle_alpha 90
_cell_angle_beta 95.1
_cell_angle_gamma 90
_cell_formula_units_Z 2
_cell_length_a 11.075
_cell_length_b 3.1104
_cell_length_c 5.4293
_cell_volume 186.286
_citation_journal_id_ASTM ZNBSEN
_cod_data_source_file boron0-1_358.cif
_cod_data_source_block B1Mn2O5Sr1
_cod_original_cell_volume 186.2863
_cod_original_formula_sum 'B1 Mn2 O5 Sr1'
_cod_database_code 7209468

loop_
_symmetry_equiv_pos_as_xyz
x,y,z
-x,y,-z
-x,-y,-z
x,-y,z

loop_
_atom_site_label
_atom_site_type_symbol
_atom_site_fract_x
_atom_site_fract_y
_atom_site_fract_z
_atom_site_occupancy
_atom_site_U_iso_or_equiv
Sr2 Sr+2 0 0.5 0.5 0.5 0.0
Mn4 Mn+3 0.5 0 0 0.5 0.0
B1 B+3 0.7649 0 0.3011 1 0.0
O3 O-2 0.7064 0 0.066 1 0.0
O4 O-2 0.8909 0 0.3256 1 0.0
Mn7 Mn+2 0.2716 0.5 0.2103 0.5 0.0
Mn1 Mn+3 0 0 0 0.5 0.0
O2 O-2 0.4755 0.5 0.2464 1 0.0
Sr3 Sr+2 0.2716 0.5 0.2103 0.5 0.0
Sr1 Sr+2 0 0 0 0.5 0.0
Mn6 Mn+3 0.5 0 0.5 0.5 0.0
Mn2 Mn+3 0 0.5 0.5 0.5 0.0
Mn3 Mn+2 0.5 0 0 0.5 0.0
Mn5 Mn+2 0.5 0 0.5 0.5 0.0
O1 O-2 0.2994 0 0.4934 1 0.0
O5 O-2 0.0816 0.5 0.1921 1 0.0
